data_2204813
loop_
_publ_author_name
'Zhang, Hui'
'Fang, Liang'

_publ_section_title
;
 Monopotassium octapyridinium tris[hexachlorobismuthate(III)]
;
_journal_issue 12
_journal_name_full 'Acta Crystallographica Section E'
_journal_page_first m1819
_journal_page_last m1821
_journal_paper_doi 10.1107/S1600536804028521
_journal_volume 60
_journal_year 2004
_chemical_formula_iupac 'K (C5 H6 N)6 [Bi Cl6]3'
_chemical_formula_moiety 'K +, 8C5 H6 N +, 3Bi Cl6 3-'
_chemical_formula_sum 'C40 H48 Bi3 Cl18 K N8'
_chemical_formula_weight 1945.00
_chemical_name_systematic
;
Monopotassium octapyridinium tris[hexachlorobismuthate(III)]
;
_space_group_IT_number 14
_symmetry_cell_setting monoclinic
_symmetry_space_group_name_Hall '-P 2ybc'
_symmetry_space_group_name_H-M 'P 1 21/c 1'
_atom_sites_solution_hydrogens geom
_atom_sites_solution_primary direct
_atom_sites_solution_secondary difmap
_cell_angle_alpha 90.00
_cell_angle_beta 94.979(7)
_cell_angle_gamma 90.00
_cell_formula_units_Z 4
_cell_length_a 24.392(8)
_cell_length_b 9.278(3)
_cell_length_c 28.403(10)
_cell_measurement_reflns_used 15911
_cell_measurement_temperature 223(2)
_cell_measurement_theta_max 28.33
_cell_measurement_theta_min 0.84
_cell_volume 6404(4)
_computing_cell_refinement 'SAINT (Bruker, 1998)'
_computing_data_collection 'SMART (Bruker, 1998)'
_computing_data_reduction SAINT
_computing_molecular_graphics 'ORTEP-3 (Farrugia, 1997) and DIAMOND (Crystal Impact, 2000)'
_computing_publication_material SHELXTL
_computing_structure_refinement SHELXTL
_computing_structure_solution 'SHELXTL (Sheldrick, 1998)'
_diffrn_ambient_temperature 223(2)
_diffrn_measured_fraction_theta_full 0.996
_diffrn_measured_fraction_theta_max 0.996
_diffrn_measurement_device_type 'Bruker APEX CCD'
_diffrn_measurement_method \w
_diffrn_radiation_monochromator graphite
_diffrn_radiation_source 'fine-focus sealed tube'
_diffrn_radiation_type MoK\a
_diffrn_radiation_wavelength 0.71073
_diffrn_reflns_av_R_equivalents 0.0549
_diffrn_reflns_av_sigmaI/netI 0.0415
_diffrn_reflns_limit_h_max 32
_diffrn_reflns_limit_h_min -32
_diffrn_reflns_limit_k_max 12
_diffrn_reflns_limit_k_min -12
_diffrn_reflns_limit_l_max 37
_diffrn_reflns_limit_l_min -37
_diffrn_reflns_number 86329
_diffrn_reflns_theta_full 28.33
_diffrn_reflns_theta_max 28.33
_diffrn_reflns_theta_min 0.84
_diffrn_standards_number 0
_exptl_absorpt_coefficient_mu 9.076
_exptl_absorpt_correction_T_max 0.442
_exptl_absorpt_correction_T_min 0.350
_exptl_absorpt_correction_type multi-scan
_exptl_absorpt_process_details '(SADABS; Sheldrick, 1996)'
_exptl_crystal_colour colorless
_exptl_crystal_density_diffrn 2.017
_exptl_crystal_density_meas 2.016
_exptl_crystal_density_method 'not measured'
_exptl_crystal_description prism
_exptl_crystal_F_000 3672
_exptl_crystal_size_max 0.15
_exptl_crystal_size_mid 0.10
_exptl_crystal_size_min 0.09
_refine_diff_density_max 1.346
_refine_diff_density_min -0.715
_refine_ls_extinction_method none
_refine_ls_goodness_of_fit_ref 1.039
_refine_ls_hydrogen_treatment mixed
_refine_ls_matrix_type full
_refine_ls_number_parameters 631
_refine_ls_number_reflns 15911
_refine_ls_number_restraints 0
_refine_ls_restrained_S_all 1.039
_refine_ls_R_factor_all 0.0516
_refine_ls_R_factor_gt 0.0320
_refine_ls_shift/su_max 0.004
_refine_ls_shift/su_mean 0.000
_refine_ls_structure_factor_coef Fsqd
_refine_ls_weighting_details 'w = 1/[\s^2^(Fo^2^)+(0.0322P)^2^+9.2626P] where P = (Fo^2^+2Fc^2^)/3'
_refine_ls_weighting_scheme calc
_refine_ls_wR_factor_gt 0.0640
_refine_ls_wR_factor_ref 0.0782
_reflns_number_gt 12299
_reflns_number_total 15911
_reflns_threshold_expression I>2\s(I)
_cod_data_source_file wm6037.cif
_cod_data_source_block I
_cod_original_sg_symbol_H-M 'P 21/c'
_cod_database_code 2204813
_cod_database_fobs_code 2204813

loop_
_symmetry_equiv_pos_as_xyz
'x, y, z'
'-x, y+1/2, -z+1/2'
'-x, -y, -z'
'x, -y-1/2, z-1/2'

loop_
_atom_site_label
_atom_site_fract_x
_atom_site_fract_y
_atom_site_fract_z
_atom_site_U_iso_or_equiv
_atom_site_adp_type
_atom_site_calc_flag
_atom_site_refinement_flags
_atom_site_occupancy
_atom_site_type_symbol
Bi10 0.021383(7) 0.16874(2) 0.120575(6) 0.02786(5) Uani d . 1 Bi
Bi20 0.642239(7) 0.662901(19) 0.203099(6) 0.02600(5) Uani d . 1 Bi
Bi30 0.337804(8) 0.73866(2) 0.052698(7) 0.03042(5) Uani d . 1 Bi
K1 0.40683(5) 0.67850(12) 0.18156(4) 0.0361(3) Uani d . 1 K
Cl11 -0.04549(6) -0.01845(15) 0.07368(5) 0.0424(3) Uani d . 1 Cl
Cl12 -0.04555(6) 0.38158(16) 0.08436(5) 0.0477(4) Uani d . 1 Cl
Cl13 0.08606(6) 0.37600(15) 0.16673(5) 0.0427(3) Uani d . 1 Cl
Cl14 0.08653(6) -0.04884(15) 0.15416(5) 0.0428(3) Uani d . 1 Cl
Cl15 -0.04216(6) 0.16469(15) 0.19426(5) 0.0404(3) Uani d . 1 Cl
Cl16 0.08025(6) 0.19633(16) 0.04438(5) 0.0452(3) Uani d . 1 Cl
Cl21 0.62468(6) 0.45241(16) 0.26614(5) 0.0465(3) Uani d . 1 Cl
Cl22 0.62392(6) 0.90590(16) 0.26149(5) 0.0451(3) Uani d . 1 Cl
Cl23 0.65042(6) 0.85037(17) 0.13220(6) 0.0508(4) Uani d . 1 Cl
Cl24 0.66555(6) 0.46434(16) 0.14392(5) 0.0477(4) Uani d . 1 Cl
Cl25 0.74972(5) 0.69622(16) 0.23024(6) 0.0456(3) Uani d . 1 Cl
Cl26 0.53200(5) 0.66937(16) 0.17763(6) 0.0442(3) Uani d . 1 Cl
Cl31 0.40768(6) 0.52547(15) 0.08464(5) 0.0441(3) Uani d . 1 Cl
Cl32 0.28715(5) 0.70881(15) 0.13454(5) 0.0378(3) Uani d . 1 Cl
Cl33 0.26999(6) 0.95653(17) 0.02570(5) 0.0497(4) Uani d . 1 Cl
Cl34 0.38672(7) 0.76494(19) -0.02729(5) 0.0543(4) Uani d . 1 Cl
Cl35 0.40849(6) 0.91880(15) 0.09911(5) 0.0416(3) Uani d . 1 Cl
Cl36 0.27115(7) 0.53133(17) 0.00848(6) 0.0529(4) Uani d . 1 Cl
N11 0.9784(2) 0.5370(6) 0.19748(18) 0.0516(13) Uani d . 1 N
H11 0.9982 0.4622 0.1917 0.062 Uiso calc R 1 H
N21 0.0787(3) 0.8396(7) 0.0306(2) 0.073(2) Uani d . 1 N
H21 0.0657 0.9226 0.0208 0.088 Uiso calc R 1 H
N31 0.2488(3) 0.7324(7) 0.4179(2) 0.0679(17) Uani d . 1 N
H31 0.2739 0.7813 0.4347 0.081 Uiso calc R 1 H
N41 0.4634(3) 0.5225(6) 0.3416(2) 0.0669(17) Uani d . 1 N
H41 0.4512 0.4344 0.3420 0.080 Uiso calc R 1 H
N51 0.2398(3) 0.2076(7) 0.4059(3) 0.0722(18) Uani d . 1 N
H51 0.2718 0.2144 0.3947 0.087 Uiso calc R 1 H
N61 0.2862(3) 0.0693(7) 0.1452(2) 0.0737(19) Uani d . 1 N
H61 0.3026 -0.0098 0.1549 0.088 Uiso calc R 1 H
N71 0.2575(2) 0.5588(6) 0.24140(18) 0.0542(14) Uani d . 1 N
H71 0.2805 0.4868 0.2428 0.065 Uiso calc R 1 H
C86 0.4123(5) 0.4033(8) 0.9623(4) 0.079(3) Uani d . 1 C
H86 0.4031 0.4977 0.9524 0.095 Uiso calc R 1 H
C12 0.9887(3) 0.6598(9) 0.1772(2) 0.0602(19) Uani d . 1 C
H12 1.0173 0.6663 0.1572 0.072 Uiso calc R 1 H
C13 0.9579(3) 0.7773(8) 0.1853(2) 0.064(2) Uani d . 1 C
H13 0.9649 0.8662 0.1711 0.077 Uiso calc R 1 H
C14 0.9168(3) 0.7644(7) 0.2143(2) 0.0546(17) Uani d . 1 C
H14 0.8950 0.8448 0.2202 0.065 Uiso calc R 1 H
C15 0.9070(3) 0.6364(7) 0.2347(2) 0.0513(16) Uani d . 1 C
H15 0.8783 0.6270 0.2545 0.062 Uiso calc R 1 H
C16 0.9392(3) 0.5222(7) 0.2263(2) 0.0510(16) Uani d . 1 C
H16 0.9336 0.4330 0.2409 0.061 Uiso calc R 1 H
C22 0.0447(3) 0.7309(10) 0.0320(3) 0.069(2) Uani d . 1 C
H22 0.0072 0.7418 0.0220 0.083 Uiso calc R 1 H
C23 0.0644(4) 0.6041(9) 0.0479(3) 0.078(2) Uani d . 1 C
H23 0.0409 0.5245 0.0496 0.093 Uiso calc R 1 H
C24 0.1176(4) 0.5920(10) 0.0613(3) 0.093(3) Uani d . 1 C
H24 0.1318 0.5025 0.0720 0.111 Uiso calc R 1 H
C25 0.1514(3) 0.7048(11) 0.0598(4) 0.089(3) Uani d . 1 C
H25 0.1888 0.6960 0.0702 0.107 Uiso calc R 1 H
C26 0.1313(4) 0.8287(9) 0.0434(3) 0.078(3) Uani d . 1 C
H26 0.1547 0.9085 0.0410 0.093 Uiso calc R 1 H
C32 0.2633(3) 0.6333(8) 0.3866(3) 0.064(2) Uani d . 1 C
H32 0.3007 0.6191 0.3822 0.077 Uiso calc R 1 H
C33 0.2250(4) 0.5549(8) 0.3616(2) 0.066(2) Uani d . 1 C
H33 0.2349 0.4828 0.3407 0.080 Uiso calc R 1 H
C34 0.1721(4) 0.5822(10) 0.3674(3) 0.086(3) Uani d . 1 C
H34 0.1446 0.5312 0.3491 0.103 Uiso calc R 1 H
C35 0.1577(3) 0.6797(9) 0.3981(3) 0.077(2) Uani d . 1 C
H35 0.1203 0.6950 0.4021 0.092 Uiso calc R 1 H
C36 0.1956(3) 0.7550(8) 0.4230(3) 0.068(2) Uani d . 1 C
H36 0.1852 0.8249 0.4445 0.082 Uiso calc R 1 H
C42 0.4950(3) 0.5597(8) 0.3083(2) 0.0554(17) Uani d . 1 C
H42 0.5031 0.4925 0.2852 0.066 Uiso calc R 1 H
C43 0.5153(3) 0.6923(9) 0.3075(3) 0.064(2) Uani d . 1 C
H43 0.5383 0.7201 0.2841 0.077 Uiso calc R 1 H
C44 0.5021(4) 0.7874(8) 0.3415(3) 0.093(3) Uani d . 1 C
H44 0.5161 0.8818 0.3421 0.112 Uiso calc R 1 H
C45 0.4680(5) 0.7433(10) 0.3750(4) 0.110(4) Uani d . 1 C
H45 0.4582 0.8078 0.3983 0.131 Uiso calc R 1 H
C46 0.4496(4) 0.6110(10) 0.3739(3) 0.089(3) Uani d . 1 C
H46 0.4263 0.5799 0.3966 0.107 Uiso calc R 1 H
C52 0.2314(3) 0.2791(8) 0.4438(3) 0.067(2) Uani d . 1 C
H52 0.2597 0.3373 0.4580 0.081 Uiso calc R 1 H
C53 0.1844(4) 0.2720(8) 0.4626(3) 0.076(3) Uani d . 1 C
H53 0.1789 0.3226 0.4905 0.092 Uiso calc R 1 H
C54 0.1421(3) 0.1858(9) 0.4398(3) 0.076(3) Uani d . 1 C
H54 0.1073 0.1780 0.4515 0.091 Uiso calc R 1 H
C55 0.1543(3) 0.1140(8) 0.3996(3) 0.0637(19) Uani d . 1 C
H55 0.1277 0.0552 0.3832 0.076 Uiso calc R 1 H
C56 0.2033(3) 0.1276(9) 0.3841(3) 0.067(2) Uani d . 1 C
H56 0.2116 0.0780 0.3567 0.081 Uiso calc R 1 H
C62 0.3160(3) 0.1823(11) 0.1366(3) 0.074(2) Uani d . 1 C
H62 0.3546 0.1776 0.1411 0.088 Uiso calc R 1 H
C63 0.2916(4) 0.3022(9) 0.1215(3) 0.081(3) Uani d . 1 C
H63 0.3123 0.3838 0.1147 0.097 Uiso calc R 1 H
C64 0.2374(5) 0.3055(10) 0.1162(4) 0.095(3) Uani d . 1 C
H64 0.2196 0.3914 0.1062 0.114 Uiso calc R 1 H
C65 0.2071(3) 0.1894(12) 0.1249(3) 0.085(3) Uani d . 1 C
H65 0.1685 0.1924 0.1204 0.102 Uiso calc R 1 H
C66 0.2326(4) 0.0721(9) 0.1397(3) 0.074(2) Uani d . 1 C
H66 0.2123 -0.0103 0.1464 0.089 Uiso calc R 1 H
C72 0.2748(3) 0.6849(8) 0.2579(2) 0.0529(17) Uani d . 1 C
H72 0.3115 0.6955 0.2706 0.063 Uiso calc R 1 H
C73 0.2410(3) 0.7975(7) 0.2568(3) 0.0583(18) Uani d . 1 C
H73 0.2531 0.8872 0.2691 0.070 Uiso calc R 1 H
C74 0.1886(3) 0.7803(8) 0.2376(3) 0.065(2) Uani d . 1 C
H74 0.1641 0.8585 0.2358 0.078 Uiso calc R 1 H
C75 0.1717(3) 0.6468(9) 0.2206(3) 0.069(2) Uani d . 1 C
H75 0.1353 0.6336 0.2075 0.083 Uiso calc R 1 H
C76 0.2066(3) 0.5372(7) 0.2228(2) 0.0568(17) Uani d . 1 C
H76 0.1954 0.4458 0.2114 0.068 Uiso calc R 1 H
N81 0.3797(3) 0.3365(12) 0.9849(3) 0.102(3) Uani d . 1 N
H81 0.3489 0.3767 0.9911 0.122 Uiso calc R 1 H
C82 0.3909(5) 0.2063(15) 0.9997(3) 0.101(4) Uani d . 1 C
H82 0.3663 0.1573 1.0177 0.121 Uiso calc R 1 H
C83 0.4352(6) 0.1445(11) 0.9897(5) 0.123(5) Uani d . 1 C
H83 0.4424 0.0490 0.9995 0.147 Uiso calc R 1 H
C84 0.4720(4) 0.2156(15) 0.9652(5) 0.110(4) Uani d . 1 C
H84 0.5052 0.1725 0.9583 0.132 Uiso calc R 1 H
C85 0.4591(5) 0.3491(13) 0.9513(3) 0.094(4) Uani d . 1 C
H85 0.4830 0.4032 0.9339 0.113 Uiso calc R 1 H

loop_
_atom_site_aniso_label
_atom_site_aniso_U_11
_atom_site_aniso_U_22
_atom_site_aniso_U_33
_atom_site_aniso_U_12
_atom_site_aniso_U_13
_atom_site_aniso_U_23
Bi10 0.02753(9) 0.02566(10) 0.03052(10) -0.00004(7) 0.00318(7) -0.00054(8)
Bi20 0.02383(9) 0.02409(9) 0.03063(10) 0.00120(7) 0.00551(7) 0.00015(7)
Bi30 0.03141(10) 0.02971(10) 0.03067(10) 0.00156(8) 0.00567(7) 0.00320(8)
K1 0.0356(6) 0.0340(6) 0.0393(6) 0.0042(5) 0.0064(5) 0.0019(5)
Cl11 0.0434(8) 0.0381(7) 0.0448(8) -0.0047(6) -0.0017(6) -0.0066(6)
Cl12 0.0489(8) 0.0423(8) 0.0524(9) 0.0147(7) 0.0068(7) 0.0085(7)
Cl13 0.0379(7) 0.0409(8) 0.0496(8) -0.0074(6) 0.0047(6) -0.0078(6)
Cl14 0.0440(8) 0.0391(8) 0.0452(8) 0.0114(6) 0.0032(6) 0.0049(6)
Cl15 0.0440(7) 0.0411(8) 0.0372(7) 0.0009(6) 0.0093(6) 0.0000(6)
Cl16 0.0532(9) 0.0426(8) 0.0421(8) 0.0001(7) 0.0167(7) 0.0008(6)
Cl21 0.0505(8) 0.0427(8) 0.0481(8) 0.0043(7) 0.0145(7) 0.0150(6)
Cl22 0.0390(7) 0.0421(8) 0.0550(9) -0.0004(6) 0.0090(6) -0.0168(7)
Cl23 0.0440(8) 0.0492(9) 0.0621(10) 0.0099(7) 0.0200(7) 0.0260(7)
Cl24 0.0538(9) 0.0437(8) 0.0465(8) 0.0066(7) 0.0087(7) -0.0151(7)
Cl25 0.0283(6) 0.0462(8) 0.0615(9) -0.0001(6) -0.0005(6) -0.0087(7)
Cl26 0.0280(6) 0.0455(8) 0.0587(9) -0.0004(6) 0.0006(6) 0.0013(7)
Cl31 0.0484(8) 0.0390(8) 0.0446(8) 0.0123(6) 0.0031(6) -0.0027(6)
Cl32 0.0360(7) 0.0415(7) 0.0371(7) 0.0005(6) 0.0107(6) 0.0046(6)
Cl33 0.0501(9) 0.0467(9) 0.0518(9) 0.0113(7) 0.0018(7) 0.0058(7)
Cl34 0.0543(9) 0.0706(11) 0.0409(8) -0.0064(8) 0.0206(7) 0.0050(7)
Cl35 0.0419(7) 0.0388(7) 0.0441(8) -0.0058(6) 0.0044(6) 0.0011(6)
Cl36 0.0504(9) 0.0469(9) 0.0603(10) -0.0102(7) -0.0023(7) -0.0037(7)
N11 0.059(3) 0.049(3) 0.046(3) 0.012(3) 0.001(3) -0.016(3)
N21 0.113(6) 0.044(4) 0.063(4) 0.037(4) 0.009(4) 0.010(3)
N31 0.064(4) 0.067(4) 0.071(4) -0.013(3) -0.006(3) 0.003(3)
N41 0.079(4) 0.054(4) 0.069(4) -0.037(3) 0.013(3) -0.007(3)
N51 0.058(4) 0.074(4) 0.087(5) -0.003(3) 0.024(4) 0.011(4)
N61 0.099(6) 0.053(4) 0.068(4) 0.036(4) 0.003(4) 0.004(3)
N71 0.060(4) 0.052(3) 0.053(3) 0.018(3) 0.018(3) 0.012(3)
C86 0.090(7) 0.037(4) 0.106(7) -0.001(5) -0.021(6) 0.007(4)
C12 0.054(4) 0.082(6) 0.047(4) -0.013(4) 0.018(3) -0.007(4)
C13 0.092(6) 0.051(4) 0.050(4) -0.011(4) 0.013(4) 0.006(3)
C14 0.074(5) 0.043(4) 0.045(4) 0.024(3) 0.002(3) -0.001(3)
C15 0.050(4) 0.057(4) 0.049(4) 0.001(3) 0.016(3) 0.003(3)
C16 0.073(5) 0.036(3) 0.045(4) -0.002(3) 0.010(3) 0.001(3)
C22 0.032(3) 0.097(7) 0.076(5) 0.012(4) -0.006(3) -0.035(5)
C23 0.080(6) 0.060(5) 0.097(6) -0.029(5) 0.027(5) 0.002(5)
C24 0.096(7) 0.060(5) 0.120(8) 0.025(5) -0.004(6) 0.042(5)
C25 0.044(4) 0.101(7) 0.120(8) 0.019(5) -0.003(5) -0.012(6)
C26 0.078(6) 0.052(5) 0.109(7) -0.022(4) 0.044(5) -0.011(5)
C32 0.053(4) 0.061(5) 0.081(5) 0.004(4) 0.027(4) 0.004(4)
C33 0.093(6) 0.059(5) 0.048(4) 0.012(4) 0.014(4) -0.003(3)
C34 0.075(6) 0.084(6) 0.093(7) -0.002(5) -0.033(5) -0.018(5)
C35 0.028(3) 0.076(6) 0.126(8) 0.007(4) 0.003(4) -0.013(5)
C36 0.073(5) 0.065(5) 0.071(5) 0.017(4) 0.026(4) -0.003(4)
C42 0.050(4) 0.063(4) 0.054(4) 0.001(3) 0.008(3) -0.023(3)
C43 0.061(4) 0.081(5) 0.054(4) -0.012(4) 0.025(4) 0.009(4)
C44 0.134(8) 0.038(4) 0.112(7) -0.038(5) 0.036(7) -0.015(4)
C45 0.142(9) 0.078(6) 0.122(8) -0.028(6) 0.085(7) -0.054(6)
C46 0.095(6) 0.101(7) 0.081(6) -0.055(6) 0.054(5) -0.039(5)
C52 0.057(5) 0.058(5) 0.085(6) -0.015(4) -0.009(4) -0.006(4)
C53 0.137(8) 0.045(4) 0.048(4) 0.028(5) 0.011(5) -0.006(3)
C54 0.050(4) 0.080(6) 0.106(7) 0.024(4) 0.047(5) 0.038(5)
C55 0.053(4) 0.062(5) 0.074(5) -0.015(4) -0.005(4) -0.005(4)
C56 0.068(5) 0.079(5) 0.058(5) -0.010(4) 0.018(4) -0.008(4)
C62 0.038(4) 0.103(7) 0.080(6) 0.004(4) 0.003(4) -0.027(5)
C63 0.100(7) 0.046(5) 0.101(7) -0.017(5) 0.028(6) 0.004(4)
C64 0.107(8) 0.064(6) 0.111(8) 0.049(6) -0.013(6) 0.018(5)
C65 0.033(4) 0.122(8) 0.101(7) 0.006(5) 0.008(4) -0.032(6)
C66 0.088(6) 0.060(5) 0.079(6) -0.023(5) 0.041(5) -0.013(4)
C72 0.040(3) 0.072(5) 0.047(4) -0.015(3) 0.009(3) 0.003(3)
C73 0.069(5) 0.040(4) 0.067(5) -0.014(3) 0.011(4) -0.006(3)
C74 0.058(4) 0.048(4) 0.089(6) 0.021(4) 0.001(4) -0.004(4)
C75 0.046(4) 0.075(5) 0.084(6) -0.014(4) -0.007(4) -0.014(4)
C76 0.072(5) 0.035(4) 0.062(4) -0.006(3) 0.004(4) -0.011(3)
N81 0.066(5) 0.127(8) 0.109(7) 0.016(6) -0.008(5) -0.072(6)
C82 0.101(9) 0.128(10) 0.077(7) -0.041(8) 0.020(6) 0.021(7)
C83 0.121(10) 0.060(6) 0.179(13) 0.013(7) -0.032(9) 0.041(7)
C84 0.047(5) 0.138(11) 0.144(11) 0.019(6) 0.003(6) -0.038(9)
C85 0.103(8) 0.122(9) 0.058(5) -0.066(7) 0.019(5) 0.018(5)

loop_
_atom_type_symbol
_atom_type_description
_atom_type_scat_dispersion_real
_atom_type_scat_dispersion_imag
_atom_type_scat_source
C C 0.0033 0.0016 'International Tables Vol C Tables 4.2.6.8 and 6.1.1.4'
H H 0.0000 0.0000 'International Tables Vol C Tables 4.2.6.8 and 6.1.1.4'
N N 0.0061 0.0033 'International Tables Vol C Tables 4.2.6.8 and 6.1.1.4'
Cl Cl 0.1484 0.1585 'International Tables Vol C Tables 4.2.6.8 and 6.1.1.4'
K K 0.2009 0.2494 'International Tables Vol C Tables 4.2.6.8 and 6.1.1.4'
Bi Bi -4.1077 10.2566 'International Tables Vol C Tables 4.2.6.8 and 6.1.1.4'

loop_
_geom_angle_atom_site_label_1
_geom_angle_atom_site_label_2
_geom_angle_atom_site_label_3
_geom_angle_site_symmetry_1
_geom_angle_site_symmetry_3
_geom_angle
_geom_angle_publ_flag
Cl11 Bi10 Cl14 . . 90.30(5) ?
Cl11 Bi10 Cl12 . . 87.86(5) ?
Cl14 Bi10 Cl12 . . 178.03(5) yes
Cl11 Bi10 Cl15 . . 90.62(5) ?
Cl14 Bi10 Cl15 . . 94.33(5) ?
Cl12 Bi10 Cl15 . . 86.39(5) ?
Cl11 Bi10 Cl16 . . 90.36(5) yes
Cl14 Bi10 Cl16 . . 90.94(5) ?
Cl12 Bi10 Cl16 . . 88.37(5) ?
Cl15 Bi10 Cl16 . . 174.64(4) yes
Cl11 Bi10 Cl13 . . 176.32(5) yes
Cl14 Bi10 Cl13 . . 93.38(5) ?
Cl12 Bi10 Cl13 . . 88.46(5) ?
Cl15 Bi10 Cl13 . . 89.11(5) ?
Cl16 Bi10 Cl13 . . 89.59(5) ?
Cl24 Bi20 Cl23 . . 86.51(6) ?
Cl24 Bi20 Cl25 . . 90.25(5) ?
Cl23 Bi20 Cl25 . . 90.37(5) ?
Cl24 Bi20 Cl21 . . 88.41(6) ?
Cl23 Bi20 Cl21 . . 172.09(5) yes
Cl25 Bi20 Cl21 . . 95.72(5) ?
Cl24 Bi20 Cl26 . . 96.35(5) ?
Cl23 Bi20 Cl26 . . 85.55(5) ?
Cl25 Bi20 Cl26 . . 172.01(5) yes
Cl21 Bi20 Cl26 . . 88.99(5) yes
Cl24 Bi20 Cl22 . . 172.87(5) yes
Cl23 Bi20 Cl22 . . 87.12(6) ?
Cl25 Bi20 Cl22 . . 86.59(4) ?
Cl21 Bi20 Cl22 . . 98.26(5) ?
Cl26 Bi20 Cl22 . . 86.35(4) ?
Cl35 Bi30 Cl34 . . 92.64(5) ?
Cl35 Bi30 Cl33 . . 91.45(5) ?
Cl34 Bi30 Cl33 . . 89.88(5) ?
Cl35 Bi30 Cl31 . . 86.06(5) ?
Cl34 Bi30 Cl31 . . 92.12(5) ?
Cl33 Bi30 Cl31 . . 176.87(5) yes
Cl35 Bi30 Cl32 . . 87.92(5) ?
Cl34 Bi30 Cl32 . . 179.38(5) yes
Cl33 Bi30 Cl32 . . 90.37(5) ?
Cl31 Bi30 Cl32 . . 87.65(4) ?
Cl35 Bi30 Cl36 . . 174.44(5) yes
Cl34 Bi30 Cl36 . . 88.02(5) ?
Cl33 Bi30 Cl36 . . 94.08(6) ?
Cl31 Bi30 Cl36 . . 88.40(5) yes
Cl32 Bi30 Cl36 . . 91.41(5) ?
Cl26 K1 Cl21 . 2_655 109.38(5) yes
Cl26 K1 Cl31 . . 82.62(5) yes
Cl21 K1 Cl31 2_655 . 146.00(6) ?
Cl26 K1 Cl32 . . 152.35(6) ?
Cl21 K1 Cl32 2_655 . 82.43(5) ?
Cl31 K1 Cl32 . . 74.87(5) yes
Cl26 K1 Cl22 . 2_645 106.30(5) ?
Cl21 K1 Cl22 2_655 2_645 109.71(6) yes
Cl31 K1 Cl22 . 2_645 96.27(6) ?
Cl32 K1 Cl22 . 2_645 92.11(5) ?
Cl26 K1 Cl35 . . 85.28(5) ?
Cl21 K1 Cl35 2_655 . 78.44(5) ?
Cl31 K1 Cl35 . . 70.82(5) yes
Cl32 K1 Cl35 . . 72.41(4) yes
Cl22 K1 Cl35 2_645 . 161.76(6) ?
Bi20 Cl21 K1 . 2_645 167.37(7) ?
Bi20 Cl22 K1 . 2_655 174.14(6) ?
Bi20 Cl26 K1 . . 162.58(7) ?
Bi30 Cl31 K1 . . 84.87(5) ?
Bi30 Cl32 K1 . . 84.15(5) ?
Bi30 Cl35 K1 . . 82.98(5) ?
C12 N11 C16 . . 122.7(6) ?
C12 N11 H11 . . 118.6 ?
C16 N11 H11 . . 118.6 ?
C22 N21 C26 . . 122.7(7) ?
C22 N21 H21 . . 118.6 ?
C26 N21 H21 . . 118.6 ?
C36 N31 C32 . . 119.5(7) ?
C36 N31 H31 . . 120.3 ?
C32 N31 H31 . . 120.3 ?
C46 N41 C42 . . 123.1(6) ?
C46 N41 H41 . . 118.4 ?
C42 N41 H41 . . 118.4 ?
C56 N51 C52 . . 123.0(7) ?
C56 N51 H51 . . 118.5 ?
C52 N51 H51 . . 118.5 ?
C66 N61 C62 . . 121.9(7) ?
C66 N61 H61 . . 119.0 ?
C62 N61 H61 . . 119.0 ?
C72 N71 C76 . . 122.5(6) ?
C72 N71 H71 . . 118.7 ?
C76 N71 H71 . . 118.7 ?
N81 C86 C85 . . 123.1(9) ?
N81 C86 H86 . . 118.4 ?
C85 C86 H86 . . 118.4 ?
N11 C12 C13 . . 119.7(6) ?
N11 C12 H12 . . 120.2 ?
C13 C12 H12 . . 120.2 ?
C12 C13 C14 . . 118.8(7) ?
C12 C13 H13 . . 120.6 ?
C14 C13 H13 . . 120.6 ?
C15 C14 C13 . . 120.3(6) ?
C15 C14 H14 . . 119.8 ?
C13 C14 H14 . . 119.8 ?
C14 C15 C16 . . 119.1(6) ?
C14 C15 H15 . . 120.4 ?
C16 C15 H15 . . 120.4 ?
N11 C16 C15 . . 119.4(6) ?
N11 C16 H16 . . 120.3 ?
C15 C16 H16 . . 120.3 ?
N21 C22 C23 . . 118.7(7) ?
N21 C22 H22 . . 120.7 ?
C23 C22 H22 . . 120.7 ?
C24 C23 C22 . . 119.2(8) ?
C24 C23 H23 . . 120.4 ?
C22 C23 H23 . . 120.4 ?
C23 C24 C25 . . 121.1(8) ?
C23 C24 H24 . . 119.5 ?
C25 C24 H24 . . 119.5 ?
C26 C25 C24 . . 119.0(8) ?
C26 C25 H25 . . 120.5 ?
C24 C25 H25 . . 120.5 ?
N21 C26 C25 . . 119.4(7) ?
N21 C26 H26 . . 120.3 ?
C25 C26 H26 . . 120.3 ?
C33 C32 N31 . . 120.6(7) ?
C33 C32 H32 . . 119.7 ?
N31 C32 H32 . . 119.7 ?
C32 C33 C34 . . 118.0(7) ?
C32 C33 H33 . . 121.0 ?
C34 C33 H33 . . 121.0 ?
C35 C34 C33 . . 121.6(8) ?
C35 C34 H34 . . 119.2 ?
C33 C34 H34 . . 119.2 ?
C36 C35 C34 . . 120.1(7) ?
C36 C35 H35 . . 120.0 ?
C34 C35 H35 . . 120.0 ?
C35 C36 N31 . . 120.2(7) ?
C35 C36 H36 . . 119.9 ?
N31 C36 H36 . . 119.9 ?
N41 C42 C43 . . 119.9(6) ?
N41 C42 H42 . . 120.0 ?
C43 C42 H42 . . 120.0 ?
C42 C43 C44 . . 118.2(6) ?
C42 C43 H43 . . 120.9 ?
C44 C43 H43 . . 120.9 ?
C45 C44 C43 . . 119.3(7) ?
C45 C44 H44 . . 120.3 ?
C43 C44 H44 . . 120.3 ?
C46 C45 C44 . . 119.4(7) ?
C46 C45 H45 . . 120.3 ?
C44 C45 H45 . . 120.3 ?
N41 C46 C45 . . 120.0(7) ?
N41 C46 H46 . . 120.0 ?
C45 C46 H46 . . 120.0 ?
N51 C52 C53 . . 121.5(7) ?
N51 C52 H52 . . 119.2 ?
C53 C52 H52 . . 119.2 ?
C52 C53 C54 . . 118.1(7) ?
C52 C53 H53 . . 121.0 ?
C54 C53 H53 . . 121.0 ?
C55 C54 C53 . . 116.7(6) ?
C55 C54 H54 . . 121.6 ?
C53 C54 H54 . . 121.6 ?
C56 C55 C54 . . 120.0(7) ?
C56 C55 H55 . . 120.0 ?
C54 C55 H55 . . 120.0 ?
N51 C56 C55 . . 120.6(7) ?
N51 C56 H56 . . 119.7 ?
C55 C56 H56 . . 119.7 ?
N61 C62 C63 . . 119.5(7) ?
N61 C62 H62 . . 120.2 ?
C63 C62 H62 . . 120.2 ?
C64 C63 C62 . . 118.6(8) ?
C64 C63 H63 . . 120.7 ?
C62 C63 H63 . . 120.7 ?
C63 C64 C65 . . 121.6(8) ?
C63 C64 H64 . . 119.2 ?
C65 C64 H64 . . 119.2 ?
C66 C65 C64 . . 118.3(8) ?
C66 C65 H65 . . 120.9 ?
C64 C65 H65 . . 120.9 ?
N61 C66 C65 . . 120.0(8) ?
N61 C66 H66 . . 120.0 ?
C65 C66 H66 . . 120.0 ?
N71 C72 C73 . . 120.7(6) ?
N71 C72 H72 . . 119.7 ?
C73 C72 H72 . . 119.7 ?
C72 C73 C74 . . 118.6(6) ?
C72 C73 H73 . . 120.7 ?
C74 C73 H73 . . 120.7 ?
C73 C74 C75 . . 119.4(7) ?
C73 C74 H74 . . 120.3 ?
C75 C74 H74 . . 120.3 ?
C76 C75 C74 . . 120.1(7) ?
C76 C75 H75 . . 120.0 ?
C74 C75 H75 . . 120.0 ?
N71 C76 C75 . . 118.7(6) ?
N71 C76 H76 . . 120.6 ?
C75 C76 H76 . . 120.6 ?
C86 N81 C82 . . 120.5(9) ?
C86 N81 H81 . . 119.8 ?
C82 N81 H81 . . 119.8 ?
C83 C82 N81 . . 120.4(10) ?
C83 C82 H82 . . 119.8 ?
N81 C82 H82 . . 119.8 ?
C82 C83 C84 . . 120.4(10) ?
C82 C83 H83 . . 119.8 ?
C84 C83 H83 . . 119.8 ?
C85 C84 C83 . . 117.2(9) ?
C85 C84 H84 . . 121.4 ?
C83 C84 H84 . . 121.4 ?
C86 C85 C84 . . 118.4(8) ?
C86 C85 H85 . . 120.8 ?
C84 C85 H85 . . 120.8 ?

loop_
_geom_bond_atom_site_label_1
_geom_bond_atom_site_label_2
_geom_bond_site_symmetry_2
_geom_bond_distance
_geom_bond_publ_flag
Bi10 Cl11 . 2.6597(15) yes
Bi10 Cl14 . 2.6921(15) yes
Bi10 Cl12 . 2.7077(15) yes
Bi10 Cl15 . 2.7106(15) yes
Bi10 Cl16 . 2.7111(15) yes
Bi10 Cl13 . 2.7471(15) yes
Bi20 Cl24 . 2.5900(15) yes
Bi20 Cl23 . 2.6815(15) yes
Bi20 Cl25 . 2.6855(16) yes
Bi20 Cl21 . 2.7086(15) yes
Bi20 Cl26 . 2.7238(16) yes
Bi20 Cl22 . 2.8569(15) yes
Bi30 Cl35 . 2.6663(15) yes
Bi30 Cl34 . 2.6674(16) yes
Bi30 Cl33 . 2.6815(16) yes
Bi30 Cl31 . 2.7152(15) yes
Bi30 Cl32 . 2.7397(15) yes
Bi30 Cl36 . 2.7507(16) yes
K1 Cl26 . 3.066(2) yes
K1 Cl21 2_655 3.0747(19) yes
K1 Cl31 . 3.099(2) yes
K1 Cl32 . 3.116(2) yes
K1 Cl22 2_645 3.1283(19) yes
K1 Cl35 . 3.236(2) yes
N11 C12 . 1.310(8) ?
N11 C16 . 1.319(8) ?
N11 H11 . 0.8700 ?
N21 C22 . 1.307(10) ?
N21 C26 . 1.309(11) ?
N21 H21 . 0.8700 ?
N31 C36 . 1.335(9) ?
N31 C32 . 1.348(9) ?
N31 H31 . 0.8700 ?
N41 C46 . 1.297(9) ?
N41 C42 . 1.317(8) ?
N41 H41 . 0.8700 ?
N51 C56 . 1.276(9) ?
N51 C52 . 1.296(10) ?
N51 H51 . 0.8700 ?
N61 C66 . 1.303(10) ?
N61 C62 . 1.312(10) ?
N61 H61 . 0.8700 ?
N71 C72 . 1.316(8) ?
N71 C76 . 1.321(8) ?
N71 H71 . 0.8700 ?
C86 N81 . 1.233(12) ?
C86 C85 . 1.310(13) ?
C86 H86 . 0.9400 ?
C12 C13 . 1.355(10) ?
C12 H12 . 0.9400 ?
C13 C14 . 1.357(10) ?
C13 H13 . 0.9400 ?
C14 C15 . 1.351(9) ?
C14 H14 . 0.9400 ?
C15 C16 . 1.352(9) ?
C15 H15 . 0.9400 ?
C16 H16 . 0.9400 ?
C22 C23 . 1.334(12) ?
C22 H22 . 0.9400 ?
C23 C24 . 1.324(12) ?
C23 H23 . 0.9400 ?
C24 C25 . 1.335(12) ?
C24 H24 . 0.9400 ?
C25 C26 . 1.317(12) ?
C25 H25 . 0.9400 ?
C26 H26 . 0.9400 ?
C32 C33 . 1.338(10) ?
C32 H32 . 0.9400 ?
C33 C34 . 1.337(11) ?
C33 H33 . 0.9400 ?
C34 C35 . 1.326(11) ?
C34 H34 . 0.9400 ?
C35 C36 . 1.316(11) ?
C35 H35 . 0.9400 ?
C36 H36 . 0.9400 ?
C42 C43 . 1.328(10) ?
C42 H42 . 0.9400 ?
C43 C44 . 1.368(10) ?
C43 H43 . 0.9400 ?
C44 C45 . 1.378(11) ?
C44 H44 . 0.9400 ?
C45 C46 . 1.307(11) ?
C45 H45 . 0.9400 ?
C46 H46 . 0.9400 ?
C52 C53 . 1.307(11) ?
C52 H52 . 0.9400 ?
C53 C54 . 1.418(12) ?
C53 H53 . 0.9400 ?
C54 C55 . 1.376(11) ?
C54 H54 . 0.9400 ?
C55 C56 . 1.316(10) ?
C55 H55 . 0.9400 ?
C56 H56 . 0.9400 ?
C62 C63 . 1.316(12) ?
C62 H62 . 0.9400 ?
C63 C64 . 1.316(13) ?
C63 H63 . 0.9400 ?
C64 C65 . 1.342(13) ?
C64 H64 . 0.9400 ?
C65 C66 . 1.304(12) ?
C65 H65 . 0.9400 ?
C66 H66 . 0.9400 ?
C72 C73 . 1.331(9) ?
C72 H72 . 0.9400 ?
C73 C74 . 1.353(10) ?
C73 H73 . 0.9400 ?
C74 C75 . 1.379(10) ?
C74 H74 . 0.9400 ?
C75 C76 . 1.325(10) ?
C75 H75 . 0.9400 ?
C76 H76 . 0.9400 ?
N81 C82 . 1.300(13) ?
N81 H81 . 0.8700 ?
C82 C83 . 1.276(15) ?
C82 H82 . 0.9400 ?
C83 C84 . 1.353(16) ?
C83 H83 . 0.9400 ?
C84 C85 . 1.329(14) ?
C84 H84 . 0.9400 ?
C85 H85 . 0.9400 ?

loop_
_geom_hbond_atom_site_label_D
_geom_hbond_atom_site_label_H
_geom_hbond_atom_site_label_A
_geom_hbond_site_symmetry_A
_geom_hbond_distance_DH
_geom_hbond_distance_HA
_geom_hbond_distance_DA
_geom_hbond_angle_DHA
_geom_hbond_publ_flag
N11 H11 Cl13 1_655 0.87 2.45 3.208(5) 146 yes
N21 H21 Cl16 1_565 0.87 2.64 3.333(6) 137 yes
N21 H21 Cl11 3_565 0.87 2.83 3.430(6) 128 yes
N31 H31 Cl36 4_576 0.87 2.73 3.388(7) 134 yes
N41 H41 Cl26 2_645 0.87 2.56 3.325(6) 147 yes
N41 H41 Cl23 2_645 0.87 2.76 3.342(6) 126 yes
N51 H51 Cl23 2_645 0.87 2.45 3.255(6) 153 yes
N61 H61 Cl32 1_545 0.87 2.69 3.359(7) 134 yes
N61 H61 Cl21 2_645 0.87 2.76 3.361(7) 128 yes
N71 H71 Cl22 2_645 0.87 2.46 3.228(6) 147 yes
N81 H81 Cl36 1_556 0.87 2.46 3.321(8) 170 yes

loop_
_geom_torsion_atom_site_label_1
_geom_torsion_atom_site_label_2
_geom_torsion_atom_site_label_3
_geom_torsion_atom_site_label_4
_geom_torsion
C16 N11 C12 C13 -0.8(10)
N11 C12 C13 C14 -0.2(11)
C12 C13 C14 C15 0.2(11)
C13 C14 C15 C16 0.8(11)
C12 N11 C16 C15 1.7(10)
C14 C15 C16 N11 -1.7(10)
C26 N21 C22 C23 1.2(12)
N21 C22 C23 C24 -0.7(13)
C22 C23 C24 C25 1.1(15)
C23 C24 C25 C26 -1.9(16)
C22 N21 C26 C25 -2.0(13)
C24 C25 C26 N21 2.3(15)
C36 N31 C32 C33 -1.9(11)
N31 C32 C33 C34 2.7(12)
C32 C33 C34 C35 -2.7(14)
C33 C34 C35 C36 1.8(15)
C34 C35 C36 N31 -0.9(14)
C32 N31 C36 C35 0.9(12)
C46 N41 C42 C43 1.7(12)
N41 C42 C43 C44 -0.7(12)
C42 C43 C44 C45 -0.5(15)
C43 C44 C45 C46 0.8(18)
C42 N41 C46 C45 -1.4(16)
C44 C45 C46 N41 0.1(18)
C56 N51 C52 C53 0.9(13)
N51 C52 C53 C54 -1.3(12)
C52 C53 C54 C55 1.0(11)
C53 C54 C55 C56 -0.2(12)
C52 N51 C56 C55 0.0(13)
C54 C55 C56 N51 -0.3(13)
C66 N61 C62 C63 -0.5(12)
N61 C62 C63 C64 1.0(14)
C62 C63 C64 C65 -1.4(16)
C63 C64 C65 C66 1.3(16)
C62 N61 C66 C65 0.5(12)
C64 C65 C66 N61 -0.9(14)
C76 N71 C72 C73 0.5(10)
N71 C72 C73 C74 -1.2(11)
C72 C73 C74 C75 1.2(12)
C73 C74 C75 C76 -0.6(13)
C72 N71 C76 C75 0.2(10)
C74 C75 C76 N71 -0.1(12)
C85 C86 N81 C82 0.7(16)
C86 N81 C82 C83 -2.0(17)
N81 C82 C83 C84 2(2)
C82 C83 C84 C85 -1.7(19)
N81 C86 C85 C84 0.0(16)
C83 C84 C85 C86 0.5(16)
